data_4345107
loop_
_publ_author_name
'Mazzuca, Lidia'
'Ca\~nadillas-Delgado, Laura'
'Rodr\'iguez-Velamaz\'an, J Alberto'
'Fabelo, Oscar'
'Scarrozza, Marco'
'Stroppa, Alessandro'
'Picozzi, Silvia'
'Zhao, Jiong-Peng'
'Bu, Xian-He'
'Rodr\'iguez-Carvajal, Juan'

_publ_section_title
;
 Magnetic Structures of Heterometallic M(II)-M(III) Formate Compounds.
;
_journal_issue 1
_journal_name_full 'Inorganic chemistry'
_journal_page_first 197
_journal_page_last 207
_journal_paper_doi 10.1021/acs.inorgchem.6b01866
_journal_volume 56
_journal_year 2017
_chemical_formula_sum 'C8 H14 Co Fe N O12'
_chemical_formula_weight 430.97
_chemical_name_systematic
;
 ?
;
_space_group_crystal_system trigonal
_space_group_IT_number 163
_space_group_name_Hall '-P 3 2c'
_space_group_name_H-M_alt 'P -3 1 c'
_symmetry_space_group_name_Hall '-P 3 2c'
_symmetry_space_group_name_H-M 'P -3 1 c'
_atom_sites_solution_hydrogens geom
_audit_creation_method SHELXL-2014
_cell_angle_alpha 90
_cell_angle_beta 90
_cell_angle_gamma 120
_cell_formula_units_Z 2
_cell_length_a 8.21320(10)
_cell_length_b 8.21320(10)
_cell_length_c 13.6863(2)
_cell_measurement_reflns_used 6410
_cell_measurement_temperature 85(2)
_cell_measurement_theta_max 32.473
_cell_measurement_theta_min 5.581
_cell_volume 799.542(18)
_computing_cell_refinement 'CrysAlis PRO software program'
_computing_data_collection 'CrysAlis PRO software program'
_computing_data_reduction 'CrysAlis PRO software program'
_computing_molecular_graphics 'Mercury (McRae, 2006)'
_computing_publication_material 'WINGX (Farrugia, 1999)'
_computing_structure_refinement 'SHELXL-2014 (Sheldrick, 2014)'
_computing_structure_solution 'SHELXL-2014 (Sheldrick, 2014)'
_diffrn_ambient_temperature 85(2)
_diffrn_measured_fraction_theta_full 0.795
_diffrn_measured_fraction_theta_max 0.854
_diffrn_measurement_device_type 'CRISTAL beamline, SOLEIL synchrotron'
_diffrn_radiation_type synchrotron
_diffrn_radiation_wavelength 0.66951
_diffrn_reflns_av_R_equivalents 0.0725
_diffrn_reflns_av_unetI/netI 0.0288
_diffrn_reflns_Laue_measured_fraction_full 0.795
_diffrn_reflns_Laue_measured_fraction_max 0.854
_diffrn_reflns_limit_h_max 12
_diffrn_reflns_limit_h_min -12
_diffrn_reflns_limit_k_max 13
_diffrn_reflns_limit_k_min -13
_diffrn_reflns_limit_l_max 18
_diffrn_reflns_limit_l_min -19
_diffrn_reflns_number 9106
_diffrn_reflns_point_group_measured_fraction_full 0.795
_diffrn_reflns_point_group_measured_fraction_max 0.854
_diffrn_reflns_theta_full 23.685
_diffrn_reflns_theta_max 32.473
_diffrn_reflns_theta_min 5.581
_diffrn_source synchrotron
_exptl_absorpt_coefficient_mu 1.617
_exptl_absorpt_correction_T_max 1.00000
_exptl_absorpt_correction_T_min 0.94109
_exptl_absorpt_correction_type multi-scan
_exptl_absorpt_process_details
;
CrysAlisPro, Agilent Technologies,
Version 1.171.37.33 (release 27-03-2014 CrysAlis171 .NET)
(compiled Mar 27 2014,17:12:48)
Empirical absorption correction using spherical harmonics,
 implemented in SCALE3 ABSPACK scaling algorithm.
;
_exptl_crystal_colour red
_exptl_crystal_density_diffrn 1.790
_exptl_crystal_description prism
_exptl_crystal_F_000 436
_exptl_crystal_size_max 0.09
_exptl_crystal_size_mid 0.07
_exptl_crystal_size_min 0.06
_refine_diff_density_max 0.571
_refine_diff_density_min -0.428
_refine_diff_density_rms 0.100
_refine_ls_extinction_method none
_refine_ls_goodness_of_fit_ref 1.143
_refine_ls_hydrogen_treatment refU
_refine_ls_matrix_type full
_refine_ls_number_parameters 41
_refine_ls_number_reflns 997
_refine_ls_number_restraints 0
_refine_ls_restrained_S_all 1.143
_refine_ls_R_factor_all 0.0402
_refine_ls_R_factor_gt 0.0394
_refine_ls_shift/su_max 0.000
_refine_ls_shift/su_mean 0.000
_refine_ls_structure_factor_coef Fsqd
_refine_ls_weighting_details 'w=1/[\s^2^(Fo^2^)+(0.0893P)^2^+0.1206P] where P=(Fo^2^+2Fc^2^)/3'
_refine_ls_weighting_scheme calc
_refine_ls_wR_factor_gt 0.1243
_refine_ls_wR_factor_ref 0.1256
_reflns_Friedel_coverage 0.000
_reflns_number_gt 957
_reflns_number_total 997
_reflns_threshold_expression 'I > 2\s(I)'
_cod_data_source_file FeCo_85K.cif
_cod_data_source_block shelx
_cod_original_cell_volume 799.54(2)
_cod_database_code 4345107
_shelx_space_group_comment
;
The symmetry employed for this shelxl refinement is uniquely defined
by the following loop, which should always be used as a source of
symmetry information in preference to the above space-group names.
They are only intended as comments.
;
_shelxl_version_number 2014-3

loop_
_space_group_symop_operation_xyz
'x, y, z'
'-y, x-y, z'
'-x+y, -x, z'
'-y, -x, -z+1/2'
'-x+y, y, -z+1/2'
'x, x-y, -z+1/2'
'-x, -y, -z'
'y, -x+y, -z'
'x-y, x, -z'
'y, x, z-1/2'
'x-y, -y, z-1/2'
'-x, -x+y, z-1/2'

loop_
_atom_site_label
_atom_site_type_symbol
_atom_site_fract_x
_atom_site_fract_y
_atom_site_fract_z
_atom_site_U_iso_or_equiv
_atom_site_adp_type
_atom_site_occupancy
_atom_site_site_symmetry_order
_atom_site_calc_flag
_atom_site_refinement_flags_posn
_atom_site_refinement_flags_adp
_atom_site_refinement_flags_occupancy
Co1 Co 0.6667 0.3333 0.2500 0.01213(18) Uani 1 6 d S T P
Fe1 Fe 1.0000 0.0000 0.0000 0.01085(18) Uani 1 6 d S T P
O1 O 0.88328(13) 0.34319(11) 0.16813(8) 0.0236(3) Uani 1 1 d . . .
O2 O 1.01287(11) 0.20884(13) 0.08291(6) 0.0200(2) Uani 1 1 d . . .
C1 C 0.87336(17) 0.20972(17) 0.12067(10) 0.0190(3) Uani 1 1 d . . .
H1 H 0.7555 0.1037 0.1125 0.038(7) Uiso 1 1 calc R . .
C2 C 1.3333 0.6667 0.1515(16) 0.221(9) Uani 1 3 d S T P
N1 N 1.2779(5) 0.5558(10) 0.2500 0.159(9) Uani 0.334 2 d S T P

loop_
_atom_site_aniso_label
_atom_site_aniso_U_11
_atom_site_aniso_U_22
_atom_site_aniso_U_33
_atom_site_aniso_U_23
_atom_site_aniso_U_13
_atom_site_aniso_U_12
Co1 0.01029(19) 0.01029(19) 0.0158(3) 0.000 0.000 0.00515(9)
Fe1 0.00937(19) 0.00937(19) 0.0138(3) 0.000 0.000 0.00469(9)
O1 0.0200(4) 0.0185(4) 0.0313(6) -0.0067(3) 0.0060(3) 0.0088(3)
O2 0.0173(4) 0.0178(4) 0.0258(5) -0.0035(3) 0.0026(3) 0.0096(3)
C1 0.0169(4) 0.0183(5) 0.0237(6) -0.0048(3) 0.0000(3) 0.0101(4)
C2 0.0288(13) 0.0288(13) 0.61(3) 0.000 0.000 0.0144(7)
N1 0.039(3) 0.016(3) 0.41(3) 0.000 -0.090(9) 0.0079(13)

loop_
_atom_type_symbol
_atom_type_description
_atom_type_scat_dispersion_real
_atom_type_scat_dispersion_imag
_atom_type_scat_source
C C 0.0030 0.0010 'International Tables Vol C Tables 4.2.6.8 and 6.1.1.4'
H H 0.0000 0.0000 'International Tables Vol C Tables 4.2.6.8 and 6.1.1.4'
N N 0.0050 0.0030 'International Tables Vol C Tables 4.2.6.8 and 6.1.1.4'
O O 0.0090 0.0050 'International Tables Vol C Tables 4.2.6.8 and 6.1.1.4'
Fe Fe 0.3380 0.7600 'International Tables Vol C Tables 4.2.6.8 and 6.1.1.4'
Co Co 0.3460 0.8760 'International Tables Vol C Tables 4.2.6.8 and 6.1.1.4'

loop_
_geom_angle_atom_site_label_1
_geom_angle_atom_site_label_2
_geom_angle_atom_site_label_3
_geom_angle
_geom_angle_site_symmetry_1
_geom_angle_site_symmetry_3
O1 Co1 O1 93.46(4) 4_665 6
O1 Co1 O1 83.77(5) 4_665 3_665
O1 Co1 O1 176.12(4) 6 3_665
O1 Co1 O1 176.12(4) 4_665 2_655
O1 Co1 O1 89.43(6) 6 2_655
O1 Co1 O1 93.46(4) 3_665 2_655
O1 Co1 O1 93.46(4) 4_665 5_655
O1 Co1 O1 93.46(4) 6 5_655
O1 Co1 O1 89.43(6) 3_665 5_655
O1 Co1 O1 83.77(5) 2_655 5_655
O1 Co1 O1 89.44(6) 4_665 .
O1 Co1 O1 83.77(5) 6 .
O1 Co1 O1 93.46(4) 3_665 .
O1 Co1 O1 93.46(4) 2_655 .
O1 Co1 O1 176.12(4) 5_655 .
O2 Fe1 O2 180.0 . 7_755
O2 Fe1 O2 88.61(4) . 9_545
O2 Fe1 O2 91.39(4) 7_755 9_545
O2 Fe1 O2 91.39(4) . 3_765
O2 Fe1 O2 88.61(4) 7_755 3_765
O2 Fe1 O2 180.00(6) 9_545 3_765
O2 Fe1 O2 91.39(4) . 2_645
O2 Fe1 O2 88.61(4) 7_755 2_645
O2 Fe1 O2 88.61(4) 9_545 2_645
O2 Fe1 O2 91.39(4) 3_765 2_645
O2 Fe1 O2 88.61(4) . 8_665
O2 Fe1 O2 91.39(4) 7_755 8_665
O2 Fe1 O2 91.39(4) 9_545 8_665
O2 Fe1 O2 88.61(4) 3_765 8_665
O2 Fe1 O2 180.00(10) 2_645 8_665
C1 O1 Co1 124.97(8) . .
C1 O2 Fe1 125.10(8) . .
O1 C1 O2 124.14(12) . .
N1 C2 N1 51.8(8) 3_775 .
N1 C2 N1 51.8(8) 3_775 2_755
N1 C2 N1 51.8(8) . 2_755
N1 N1 N1 60.001(1) 3_775 2_755
N1 N1 C2 64.1(4) 3_775 4_775
N1 N1 C2 64.1(4) 2_755 4_775
N1 N1 C2 64.1(4) 3_775 .
N1 N1 C2 64.1(4) 2_755 .
C2 N1 C2 119.4(9) 4_775 .

loop_
_geom_bond_atom_site_label_1
_geom_bond_atom_site_label_2
_geom_bond_distance
_geom_bond_site_symmetry_2
Co1 O1 2.0696(9) 4_665
Co1 O1 2.0696(10) 6
Co1 O1 2.0696(10) 3_665
Co1 O1 2.0696(9) 2_655
Co1 O1 2.0696(9) 5_655
Co1 O1 2.0696(10) .
Fe1 O2 2.0148(9) .
Fe1 O2 2.0148(9) 7_755
Fe1 O2 2.0148(9) 9_545
Fe1 O2 2.0148(9) 3_765
Fe1 O2 2.0148(9) 2_645
Fe1 O2 2.0148(9) 8_665
O1 C1 1.2413(13) .
O2 C1 1.2603(13) .
C2 N1 1.562(19) 3_775
C2 N1 1.562(19) .
C2 N1 1.562(19) 2_755
N1 N1 1.365(12) 3_775
N1 N1 1.366(12) 2_755
N1 C2 1.562(19) 4_775
